data_7201886
loop_
_publ_author_name
'Sureshan, Kana M.'
'Uchimaru, Tadafumi'
'Yao, Yonghui'
'Watanabe, Yutaka'

_publ_section_title
;
 Strength from weakness: CH&#x22EF;\p stabilized conformational tuning
 of benzyl ethers and a consequent co-operative edge-to-face
 CH&#x22EF;\p network
;
_journal_issue 5
_journal_name_full CrystEngComm
_journal_page_first 493
_journal_paper_doi 10.1039/b718099c
_journal_volume 10
_journal_year 2008
_chemical_formula_moiety 'C23 H28 O6 '
_chemical_formula_sum 'C23 H28 O6'
_chemical_formula_weight 400.47
_space_group_IT_number 14
_symmetry_cell_setting monoclinic
_symmetry_Int_Tables_number 14
_symmetry_space_group_name_Hall '-P 2yab'
_symmetry_space_group_name_H-M 'P 1 21/a 1'
_atom_sites_solution_hydrogens geom
_atom_sites_solution_primary direct
_atom_sites_solution_secondary difmap
_cell_angle_alpha 90.00
_cell_angle_beta 108.853(9)
_cell_angle_gamma 90.00
_cell_formula_units_Z 4
_cell_length_a 12.3702(18)
_cell_length_b 14.102(3)
_cell_length_c 13.0089(14)
_cell_measurement_reflns_used 24
_cell_measurement_temperature 298(2)
_cell_measurement_theta_max 29.1
_cell_measurement_theta_min 25.6
_cell_volume 2147.6(6)
_computing_cell_refinement 'MSC/AFC Diffractometer Control'
_computing_data_collection 'MSC/AFC Diffractometer Control'
_computing_data_reduction CrystalStructure
_computing_publication_material 'CrystalStructure 3.8.1'
_computing_structure_refinement SHELXL97
_computing_structure_solution SHELXS97
_diffrn_ambient_temperature 298(2)
_diffrn_measured_fraction_theta_full 0.999
_diffrn_measured_fraction_theta_max 0.999
_diffrn_measurement_device_type 'Rigaku AFC7S'
_diffrn_measurement_method \w-2\q
_diffrn_radiation_monochromator graphite
_diffrn_radiation_source 'fine-focus sealed tube'
_diffrn_radiation_type CuK\a
_diffrn_radiation_wavelength 1.54178
_diffrn_reflns_av_R_equivalents 0.0484
_diffrn_reflns_av_sigmaI/netI 0.0299
_diffrn_reflns_limit_h_max 0
_diffrn_reflns_limit_h_min -13
_diffrn_reflns_limit_k_max 15
_diffrn_reflns_limit_k_min 0
_diffrn_reflns_limit_l_max 14
_diffrn_reflns_limit_l_min -13
_diffrn_reflns_number 3361
_diffrn_reflns_theta_full 60.12
_diffrn_reflns_theta_max 60.12
_diffrn_reflns_theta_min 3.59
_diffrn_standards_decay_% 1.0
_diffrn_standards_interval_count 150
_diffrn_standards_number 3
_exptl_absorpt_coefficient_mu 0.728
_exptl_absorpt_correction_T_max 0.916
_exptl_absorpt_correction_T_min 0.874
_exptl_absorpt_correction_type psi-scan
_exptl_absorpt_process_details '(North, Phillips & Mathews, 1968)'
_exptl_crystal_colour colorless
_exptl_crystal_density_diffrn 1.239
_exptl_crystal_density_method 'not measured'
_exptl_crystal_description rod
_exptl_crystal_F_000 856
_exptl_crystal_size_max 0.25
_exptl_crystal_size_mid 0.12
_exptl_crystal_size_min 0.12
_refine_diff_density_max 0.360
_refine_diff_density_min -0.297
_refine_diff_density_rms 0.060
_refine_ls_extinction_method none
_refine_ls_goodness_of_fit_ref 1.064
_refine_ls_hydrogen_treatment constr
_refine_ls_matrix_type full
_refine_ls_number_parameters 326
_refine_ls_number_reflns 3192
_refine_ls_number_restraints 122
_refine_ls_restrained_S_all 1.063
_refine_ls_R_factor_all 0.0606
_refine_ls_R_factor_gt 0.0458
_refine_ls_shift/su_max 0.000
_refine_ls_shift/su_mean 0.000
_refine_ls_structure_factor_coef Fsqd
_refine_ls_weighting_details 'calc w=1/[\s^2^(Fo^2^)+(0.0680P)^2^+0.5202P] where P=(Fo^2^+2Fc^2^)/3'
_refine_ls_weighting_scheme calc
_refine_ls_wR_factor_gt 0.1183
_refine_ls_wR_factor_ref 0.1280
_reflns_number_gt 2509
_reflns_number_total 3192
_reflns_threshold_expression >2sigma(I)
_cod_data_source_file b718099c.txt
_cod_data_source_block '__Inositol'
_cod_original_formula_sum 'C23 H28 O6 '
_cod_database_code 7201886

loop_
_symmetry_equiv_pos_as_xyz
'x, y, z'
'-x+1/2, y+1/2, -z'
'-x, -y, -z'
'x-1/2, -y-1/2, z'

loop_
_atom_site_label
_atom_site_type_symbol
_atom_site_fract_x
_atom_site_fract_y
_atom_site_fract_z
_atom_site_U_iso_or_equiv
_atom_site_adp_type
_atom_site_occupancy
_atom_site_symmetry_multiplicity
_atom_site_calc_flag
_atom_site_refinement_flags
_atom_site_disorder_assembly
_atom_site_disorder_group
O1 O 0.17226(11) 0.41638(10) 0.68134(12) 0.0505(4) Uani 1 1 d . A .
O2 O 0.34749(11) 0.34662(9) 0.72386(11) 0.0440(4) Uani 1 1 d . A .
O3 O 0.43847(11) 0.18392(11) 0.84388(11) 0.0504(4) Uani 1 1 d . . .
O4 O 0.30429(11) 0.14246(10) 0.62692(12) 0.0508(4) Uani 1 1 d . A .
H4O H 0.3537 0.1837 0.6403 0.076 Uiso 1 1 calc R . .
O5 O 0.08894(12) 0.13230(12) 0.75744(13) 0.0592(4) Uani 1 1 d . . .
H5O H 0.0593 0.1803 0.7719 0.089 Uiso 1 1 calc R . .
O6 O -0.00511(10) 0.27481(11) 0.58986(10) 0.0465(4) Uani 1 1 d . A .
C1 C 0.16437(16) 0.32417(14) 0.72377(15) 0.0400(5) Uani 1 1 d . A .
H1 H 0.1176 0.3267 0.7718 0.048 Uiso 1 1 calc R . .
C2 C 0.28805(15) 0.30313(14) 0.78964(15) 0.0400(5) Uani 1 1 d . . .
H2 H 0.3074 0.3364 0.8594 0.048 Uiso 1 1 calc R A .
C3 C 0.31804(15) 0.19906(15) 0.81012(15) 0.0414(5) Uani 1 1 d . A .
H3 H 0.2919 0.1792 0.8703 0.050 Uiso 1 1 calc R . .
C4 C 0.26278(16) 0.13335(14) 0.71596(17) 0.0440(5) Uani 1 1 d . . .
H4 H 0.2748 0.0678 0.7423 0.053 Uiso 1 1 calc R A .
C5 C 0.13465(17) 0.15230(14) 0.67254(17) 0.0451(5) Uani 1 1 d . A .
H5 H 0.0996 0.1097 0.6113 0.054 Uiso 1 1 calc R . .
C6 C 0.11423(15) 0.25401(14) 0.63362(15) 0.0385(4) Uani 1 1 d . . .
H6 H 0.1493 0.2640 0.5768 0.046 Uiso 1 1 calc R A .
C7 C 0.28730(17) 0.43299(14) 0.68454(18) 0.0483(5) Uani 1 1 d . . .
C8 C 0.2922(2) 0.45141(19) 0.5726(2) 0.0683(7) Uani 1 1 d . A .
H8A H 0.2601 0.3985 0.5265 0.102 Uiso 1 1 calc R . .
H8B H 0.3703 0.4599 0.5760 0.102 Uiso 1 1 calc R . .
H8C H 0.2494 0.5076 0.5437 0.102 Uiso 1 1 calc R . .
C9 C 0.3360(2) 0.51334(18) 0.7635(2) 0.0741(8) Uani 1 1 d . A .
H9A H 0.2909 0.5694 0.7396 0.111 Uiso 1 1 calc R . .
H9B H 0.4133 0.5255 0.7665 0.111 Uiso 1 1 calc R . .
H9C H 0.3347 0.4959 0.8345 0.111 Uiso 1 1 calc R . .
C10 C 0.4994(2) 0.2228(2) 0.9418(2) 0.0599(10) Uani 0.785(5) 1 d PDU A 1
H10A H 0.4561 0.2166 0.9917 0.072 Uiso 0.785(5) 1 calc PR A 1
H10B H 0.5107 0.2899 0.9322 0.072 Uiso 0.785(5) 1 calc PR A 1
C11 C 0.6125(5) 0.1759(6) 0.9893(4) 0.0576(15) Uani 0.785(5) 1 d PDU A 1
C12 C 0.7047(6) 0.2295(5) 1.0513(4) 0.0785(19) Uani 0.785(5) 1 d PDU A 1
H12 H 0.6957 0.2946 1.0570 0.094 Uiso 0.785(5) 1 calc PR A 1
C13 C 0.8084(5) 0.1894(9) 1.1042(5) 0.102(3) Uani 0.785(5) 1 d PDU A 1
H13 H 0.8685 0.2263 1.1468 0.122 Uiso 0.785(5) 1 calc PR A 1
C14 C 0.8223(7) 0.0945(9) 1.0937(7) 0.116(4) Uani 0.785(5) 1 d PDU A 1
H14 H 0.8923 0.0662 1.1296 0.139 Uiso 0.785(5) 1 calc PR A 1
C15 C 0.7336(8) 0.0406(6) 1.0304(6) 0.105(3) Uani 0.785(5) 1 d PDU A 1
H15 H 0.7443 -0.0240 1.0226 0.126 Uiso 0.785(5) 1 calc PR A 1
C16 C 0.6283(5) 0.0811(5) 0.9778(5) 0.0732(16) Uani 0.785(5) 1 d PDU A 1
H16 H 0.5686 0.0440 0.9349 0.088 Uiso 0.785(5) 1 calc PR A 1
C10A C 0.4849(9) 0.1212(9) 0.9251(9) 0.066(4) Uani 0.215(5) 1 d PDU A 2
H10C H 0.4714 0.0579 0.8946 0.079 Uiso 0.215(5) 1 calc PR A 2
H10D H 0.4438 0.1265 0.9770 0.079 Uiso 0.215(5) 1 calc PR A 2
C11A C 0.6100(13) 0.1304(18) 0.9862(10) 0.058(5) Uani 0.215(5) 1 d PDU A 2
C12A C 0.6562(19) 0.2176(13) 1.0191(18) 0.061(5) Uani 0.215(5) 1 d PDU A 2
H12A H 0.6112 0.2718 0.9999 0.073 Uiso 0.215(5) 1 calc PR A 2
C13A C 0.771(2) 0.2251(12) 1.0820(19) 0.072(5) Uani 0.215(5) 1 d PDU A 2
H13A H 0.8036 0.2831 1.1096 0.086 Uiso 0.215(5) 1 calc PR A 2
C14A C 0.8370(19) 0.1415(12) 1.102(2) 0.065(5) Uani 0.215(5) 1 d PDU A 2
H14A H 0.9145 0.1461 1.1406 0.078 Uiso 0.215(5) 1 calc PR A 2
C15A C 0.7917(19) 0.0512(12) 1.066(2) 0.069(5) Uani 0.215(5) 1 d PDU A 2
H15A H 0.8365 -0.0032 1.0821 0.083 Uiso 0.215(5) 1 calc PR A 2
C16A C 0.6741(17) 0.0477(15) 1.0053(17) 0.075(6) Uani 0.215(5) 1 d PDU A 2
H16A H 0.6400 -0.0098 0.9781 0.090 Uiso 0.215(5) 1 calc PR A 2
C17 C -0.05802(17) 0.24448(18) 0.47972(17) 0.0530(6) Uani 1 1 d . . .
H17A H -0.1390 0.2590 0.4577 0.064 Uiso 1 1 calc R A .
H17B H -0.0501 0.1763 0.4759 0.064 Uiso 1 1 calc R . .
C18 C -0.00708(17) 0.29091(15) 0.40198(15) 0.0455(5) Uani 1 1 d . A .
C19 C -0.0225(2) 0.38604(17) 0.37862(19) 0.0601(6) Uani 1 1 d . . .
H19 H -0.0662 0.4222 0.4103 0.072 Uiso 1 1 calc R A .
C20 C 0.0262(2) 0.42842(18) 0.3084(2) 0.0701(7) Uani 1 1 d . A .
H20 H 0.0149 0.4927 0.2927 0.084 Uiso 1 1 calc R . .
C21 C 0.0912(2) 0.37602(19) 0.2620(2) 0.0672(7) Uani 1 1 d . . .
H21 H 0.1234 0.4045 0.2142 0.081 Uiso 1 1 calc R A .
C22 C 0.1086(2) 0.2822(2) 0.2857(2) 0.0709(7) Uani 1 1 d . A .
H22 H 0.1537 0.2468 0.2550 0.085 Uiso 1 1 calc R . .
C23 C 0.0594(2) 0.23926(17) 0.35530(18) 0.0590(6) Uani 1 1 d . . .
H23 H 0.0714 0.1750 0.3707 0.071 Uiso 1 1 calc R A .

loop_
_atom_site_aniso_label
_atom_site_aniso_U_11
_atom_site_aniso_U_22
_atom_site_aniso_U_33
_atom_site_aniso_U_23
_atom_site_aniso_U_13
_atom_site_aniso_U_12
O1 0.0378(8) 0.0429(8) 0.0733(10) 0.0072(7) 0.0216(7) 0.0090(6)
O2 0.0331(7) 0.0451(8) 0.0572(8) 0.0056(6) 0.0194(6) 0.0031(6)
O3 0.0322(7) 0.0724(10) 0.0459(8) 0.0111(7) 0.0113(6) 0.0116(7)
O4 0.0414(8) 0.0583(9) 0.0592(9) -0.0132(7) 0.0251(7) -0.0062(6)
O5 0.0443(8) 0.0664(10) 0.0759(10) 0.0253(8) 0.0321(8) 0.0068(7)
O6 0.0288(7) 0.0706(10) 0.0414(7) 0.0062(6) 0.0131(6) 0.0068(6)
C1 0.0362(10) 0.0455(11) 0.0434(10) 0.0044(9) 0.0199(8) 0.0074(8)
C2 0.0343(10) 0.0484(12) 0.0400(10) -0.0005(9) 0.0157(8) 0.0030(8)
C3 0.0314(10) 0.0533(12) 0.0426(10) 0.0099(9) 0.0164(8) 0.0063(8)
C4 0.0358(10) 0.0427(11) 0.0562(12) 0.0043(9) 0.0185(9) 0.0033(8)
C5 0.0351(10) 0.0489(12) 0.0537(12) 0.0029(9) 0.0176(9) -0.0025(9)
C6 0.0277(9) 0.0509(11) 0.0404(10) 0.0054(9) 0.0158(8) 0.0040(8)
C7 0.0410(11) 0.0412(11) 0.0658(13) 0.0033(10) 0.0217(10) 0.0043(9)
C8 0.0660(15) 0.0697(16) 0.0793(17) 0.0243(13) 0.0377(13) 0.0157(13)
C9 0.0667(16) 0.0523(15) 0.098(2) -0.0068(14) 0.0194(15) -0.0062(12)
C10 0.0459(17) 0.080(2) 0.0489(17) -0.0043(15) 0.0080(13) 0.0118(15)
C11 0.038(2) 0.098(4) 0.038(2) 0.017(2) 0.0141(17) 0.007(3)
C12 0.045(4) 0.146(4) 0.041(3) 0.013(3) 0.010(3) -0.006(4)
C13 0.046(4) 0.199(9) 0.053(3) 0.025(5) 0.005(3) -0.001(5)
C14 0.052(4) 0.208(10) 0.084(5) 0.059(8) 0.017(3) 0.045(6)
C15 0.087(6) 0.147(5) 0.093(6) 0.061(4) 0.045(5) 0.055(5)
C16 0.064(4) 0.102(4) 0.061(3) 0.027(3) 0.031(2) 0.027(3)
C10A 0.050(6) 0.075(8) 0.069(7) 0.016(6) 0.011(5) 0.004(6)
C11A 0.040(7) 0.081(12) 0.051(7) 0.017(10) 0.011(6) 0.015(10)
C12A 0.032(12) 0.084(11) 0.067(12) 0.027(9) 0.016(8) 0.024(9)
C13A 0.050(14) 0.096(9) 0.064(12) 0.027(8) 0.010(10) 0.023(10)
C14A 0.058(10) 0.073(10) 0.070(9) 0.012(9) 0.028(8) 0.024(9)
C15A 0.045(13) 0.084(9) 0.070(12) 0.020(8) 0.006(9) 0.015(9)
C16A 0.051(13) 0.100(13) 0.068(10) 0.020(9) 0.010(10) 0.005(11)
C17 0.0361(11) 0.0720(15) 0.0481(12) 0.0041(11) 0.0096(9) -0.0037(10)
C18 0.0399(11) 0.0553(13) 0.0378(10) 0.0015(9) 0.0078(8) 0.0034(9)
C19 0.0627(15) 0.0582(14) 0.0635(14) 0.0077(12) 0.0260(12) 0.0193(12)
C20 0.093(2) 0.0523(14) 0.0695(16) 0.0135(12) 0.0325(15) 0.0097(13)
C21 0.0867(18) 0.0678(17) 0.0563(14) 0.0061(12) 0.0359(13) -0.0042(14)
C22 0.0918(19) 0.0725(18) 0.0634(15) -0.0032(13) 0.0458(14) 0.0114(14)
C23 0.0812(17) 0.0483(13) 0.0538(13) 0.0017(10) 0.0304(12) 0.0078(11)

loop_
_atom_type_symbol
_atom_type_description
_atom_type_scat_dispersion_real
_atom_type_scat_dispersion_imag
_atom_type_scat_source
C C 0.0181 0.0091 'International Tables Vol C Tables 4.2.6.8 and 6.1.1.4'
H H 0.0000 0.0000 'International Tables Vol C Tables 4.2.6.8 and 6.1.1.4'
O O 0.0492 0.0322 'International Tables Vol C Tables 4.2.6.8 and 6.1.1.4'

loop_
_geom_angle_atom_site_label_1
_geom_angle_atom_site_label_2
_geom_angle_atom_site_label_3
_geom_angle
_geom_angle_site_symmetry_1
_geom_angle_site_symmetry_3
_geom_angle_publ_flag
C1 O1 C7 109.25(14) . . ?
C7 O2 C2 105.61(14) . . ?
C10A O3 C10 64.4(6) . . ?
C10A O3 C3 118.3(5) . . ?
C10 O3 C3 115.66(17) . . ?
C4 O4 H4O 109.5 . . ?
C5 O5 H5O 109.5 . . ?
C6 O6 C17 114.55(14) . . ?
O1 C1 C6 111.07(15) . . ?
O1 C1 C2 102.32(15) . . ?
C6 C1 C2 113.35(15) . . ?
O1 C1 H1 110.0 . . ?
C6 C1 H1 110.0 . . ?
C2 C1 H1 110.0 . . ?
O2 C2 C3 112.05(15) . . ?
O2 C2 C1 101.34(15) . . ?
C3 C2 C1 115.60(16) . . ?
O2 C2 H2 109.2 . . ?
C3 C2 H2 109.2 . . ?
C1 C2 H2 109.2 . . ?
O3 C3 C4 108.15(15) . . ?
O3 C3 C2 111.77(16) . . ?
C4 C3 C2 115.47(16) . . ?
O3 C3 H3 107.0 . . ?
C4 C3 H3 107.0 . . ?
C2 C3 H3 107.0 . . ?
O4 C4 C3 114.74(16) . . ?
O4 C4 C5 106.82(16) . . ?
C3 C4 C5 109.66(16) . . ?
O4 C4 H4 108.5 . . ?
C3 C4 H4 108.5 . . ?
C5 C4 H4 108.5 . . ?
O5 C5 C6 112.47(16) . . ?
O5 C5 C4 107.71(16) . . ?
C6 C5 C4 109.32(16) . . ?
O5 C5 H5 109.1 . . ?
C6 C5 H5 109.1 . . ?
C4 C5 H5 109.1 . . ?
O6 C6 C1 106.71(15) . . ?
O6 C6 C5 111.49(15) . . ?
C1 C6 C5 112.30(16) . . ?
O6 C6 H6 108.8 . . ?
C1 C6 H6 108.8 . . ?
C5 C6 H6 108.8 . . ?
O1 C7 O2 105.59(15) . . ?
O1 C7 C8 110.64(19) . . ?
O2 C7 C8 108.33(17) . . ?
O1 C7 C9 108.41(18) . . ?
O2 C7 C9 110.25(18) . . ?
C8 C7 C9 113.3(2) . . ?
C7 C8 H8A 109.5 . . ?
C7 C8 H8B 109.5 . . ?
H8A C8 H8B 109.5 . . ?
C7 C8 H8C 109.5 . . ?
H8A C8 H8C 109.5 . . ?
H8B C8 H8C 109.5 . . ?
C7 C9 H9A 109.5 . . ?
C7 C9 H9B 109.5 . . ?
H9A C9 H9B 109.5 . . ?
C7 C9 H9C 109.5 . . ?
H9A C9 H9C 109.5 . . ?
H9B C9 H9C 109.5 . . ?
O3 C10 C11 111.7(3) . . ?
O3 C10 H10A 109.3 . . ?
C11 C10 H10A 109.3 . . ?
O3 C10 H10B 109.3 . . ?
C11 C10 H10B 109.3 . . ?
H10A C10 H10B 107.9 . . ?
C16 C11 C12 118.4(6) . . ?
C16 C11 C10 122.5(7) . . ?
C12 C11 C10 119.0(7) . . ?
C13 C12 C11 121.9(7) . . ?
C13 C12 H12 119.1 . . ?
C11 C12 H12 119.1 . . ?
C14 C13 C12 119.0(7) . . ?
C14 C13 H13 120.5 . . ?
C12 C13 H13 120.5 . . ?
C13 C14 C15 120.2(7) . . ?
C13 C14 H14 119.9 . . ?
C15 C14 H14 119.9 . . ?
C14 C15 C16 120.7(7) . . ?
C14 C15 H15 119.6 . . ?
C16 C15 H15 119.6 . . ?
C11 C16 C15 119.7(7) . . ?
C11 C16 H16 120.2 . . ?
C15 C16 H16 120.2 . . ?
O3 C10A C11A 117.4(10) . . ?
O3 C10A H10C 107.9 . . ?
C11A C10A H10C 107.9 . . ?
O3 C10A H10D 107.9 . . ?
C11A C10A H10D 107.9 . . ?
H10C C10A H10D 107.2 . . ?
C12A C11A C16A 123.0(14) . . ?
C12A C11A C10A 120(2) . . ?
C16A C11A C10A 117.0(18) . . ?
C11A C12A C13A 119.6(15) . . ?
C11A C12A H12A 120.2 . . ?
C13A C12A H12A 120.2 . . ?
C12A C13A C14A 117.5(17) . . ?
C12A C13A H13A 121.2 . . ?
C14A C13A H13A 121.2 . . ?
C13A C14A C15A 123.6(19) . . ?
C13A C14A H14A 118.2 . . ?
C15A C14A H14A 118.2 . . ?
C14A C15A C16A 116.3(18) . . ?
C14A C15A H15A 121.8 . . ?
C16A C15A H15A 121.8 . . ?
C11A C16A C15A 119.8(16) . . ?
C11A C16A H16A 120.1 . . ?
C15A C16A H16A 120.1 . . ?
O6 C17 C18 112.75(17) . . ?
O6 C17 H17A 109.0 . . ?
C18 C17 H17A 109.0 . . ?
O6 C17 H17B 109.0 . . ?
C18 C17 H17B 109.0 . . ?
H17A C17 H17B 107.8 . . ?
C19 C18 C23 118.6(2) . . ?
C19 C18 C17 121.0(2) . . ?
C23 C18 C17 120.4(2) . . ?
C18 C19 C20 120.5(2) . . ?
C18 C19 H19 119.7 . . ?
C20 C19 H19 119.7 . . ?
C21 C20 C19 120.1(2) . . ?
C21 C20 H20 119.9 . . ?
C19 C20 H20 119.9 . . ?
C22 C21 C20 119.8(2) . . ?
C22 C21 H21 120.1 . . ?
C20 C21 H21 120.1 . . ?
C21 C22 C23 120.3(2) . . ?
C21 C22 H22 119.8 . . ?
C23 C22 H22 119.8 . . ?
C18 C23 C22 120.5(2) . . ?
C18 C23 H23 119.7 . . ?
C22 C23 H23 119.7 . . ?

loop_
_geom_bond_atom_site_label_1
_geom_bond_atom_site_label_2
_geom_bond_distance
_geom_bond_site_symmetry_2
_geom_bond_publ_flag
O1 C1 1.428(2) . ?
O1 C7 1.429(2) . ?
O2 C7 1.433(2) . ?
O2 C2 1.434(2) . ?
O3 C10A 1.355(11) . ?
O3 C10 1.367(3) . ?
O3 C3 1.426(2) . ?
O4 C4 1.416(2) . ?
O4 H4O 0.8200 . ?
O5 C5 1.422(2) . ?
O5 H5O 0.8200 . ?
O6 C6 1.430(2) . ?
O6 C17 1.435(3) . ?
C1 C6 1.506(3) . ?
C1 C2 1.522(3) . ?
C1 H1 0.9800 . ?
C2 C3 1.516(3) . ?
C2 H2 0.9800 . ?
C3 C4 1.512(3) . ?
C3 H3 0.9800 . ?
C4 C5 1.525(3) . ?
C4 H4 0.9800 . ?
C5 C6 1.515(3) . ?
C5 H5 0.9800 . ?
C6 H6 0.9800 . ?
C7 C8 1.499(3) . ?
C7 C9 1.518(3) . ?
C8 H8A 0.9600 . ?
C8 H8B 0.9600 . ?
C8 H8C 0.9600 . ?
C9 H9A 0.9600 . ?
C9 H9B 0.9600 . ?
C9 H9C 0.9600 . ?
C10 C11 1.490(6) . ?
C10 H10A 0.9700 . ?
C10 H10B 0.9700 . ?
C11 C16 1.367(7) . ?
C11 C12 1.388(7) . ?
C12 C13 1.367(8) . ?
C12 H12 0.9300 . ?
C13 C14 1.362(10) . ?
C13 H13 0.9300 . ?
C14 C15 1.370(9) . ?
C14 H14 0.9300 . ?
C15 C16 1.384(7) . ?
C15 H15 0.9300 . ?
C16 H16 0.9300 . ?
C10A C11A 1.500(15) . ?
C10A H10C 0.9700 . ?
C10A H10D 0.9700 . ?
C11A C12A 1.365(16) . ?
C11A C16A 1.387(16) . ?
C12A C13A 1.401(16) . ?
C12A H12A 0.9300 . ?
C13A C14A 1.406(17) . ?
C13A H13A 0.9300 . ?
C14A C15A 1.408(18) . ?
C14A H14A 0.9300 . ?
C15A C16A 1.414(16) . ?
C15A H15A 0.9300 . ?
C16A H16A 0.9300 . ?
C17 C18 1.504(3) . ?
C17 H17A 0.9700 . ?
C17 H17B 0.9700 . ?
C18 C19 1.375(3) . ?
C18 C23 1.378(3) . ?
C19 C20 1.383(3) . ?
C19 H19 0.9300 . ?
C20 C21 1.367(4) . ?
C20 H20 0.9300 . ?
C21 C22 1.360(4) . ?
C21 H21 0.9300 . ?
C22 C23 1.382(3) . ?
C22 H22 0.9300 . ?
C23 H23 0.9300 . ?

loop_
_geom_torsion_atom_site_label_1
_geom_torsion_atom_site_label_2
_geom_torsion_atom_site_label_3
_geom_torsion_atom_site_label_4
_geom_torsion
_geom_torsion_site_symmetry_1
_geom_torsion_site_symmetry_2
_geom_torsion_site_symmetry_3
_geom_torsion_site_symmetry_4
_geom_torsion_publ_flag
C7 O1 C1 C6 -100.95(18) . . . . ?
C7 O1 C1 C2 20.31(19) . . . . ?
C7 O2 C2 C3 163.05(16) . . . . ?
C7 O2 C2 C1 39.22(18) . . . . ?
O1 C1 C2 O2 -36.06(17) . . . . ?
C6 C1 C2 O2 83.62(18) . . . . ?
O1 C1 C2 C3 -157.44(15) . . . . ?
C6 C1 C2 C3 -37.8(2) . . . . ?
C10A O3 C3 C4 -93.5(7) . . . . ?
C10 O3 C3 C4 -166.9(2) . . . . ?
C10A O3 C3 C2 138.3(7) . . . . ?
C10 O3 C3 C2 64.9(2) . . . . ?
O2 C2 C3 O3 47.9(2) . . . . ?
C1 C2 C3 O3 163.30(15) . . . . ?
O2 C2 C3 C4 -76.3(2) . . . . ?
C1 C2 C3 C4 39.1(2) . . . . ?
O3 C3 C4 O4 -55.9(2) . . . . ?
C2 C3 C4 O4 70.1(2) . . . . ?
O3 C3 C4 C5 -176.13(15) . . . . ?
C2 C3 C4 C5 -50.1(2) . . . . ?
O4 C4 C5 O5 173.06(16) . . . . ?
C3 C4 C5 O5 -62.0(2) . . . . ?
O4 C4 C5 C6 -64.4(2) . . . . ?
C3 C4 C5 C6 60.5(2) . . . . ?
C17 O6 C6 C1 155.72(16) . . . . ?
C17 O6 C6 C5 -81.3(2) . . . . ?
O1 C1 C6 O6 -73.54(17) . . . . ?
C2 C1 C6 O6 171.92(15) . . . . ?
O1 C1 C6 C5 164.01(14) . . . . ?
C2 C1 C6 C5 49.5(2) . . . . ?
O5 C5 C6 O6 -61.6(2) . . . . ?
C4 C5 C6 O6 178.77(15) . . . . ?
O5 C5 C6 C1 58.1(2) . . . . ?
C4 C5 C6 C1 -61.5(2) . . . . ?
C1 O1 C7 O2 3.3(2) . . . . ?
C1 O1 C7 C8 120.33(19) . . . . ?
C1 O1 C7 C9 -114.81(19) . . . . ?
C2 O2 C7 O1 -27.5(2) . . . . ?
C2 O2 C7 C8 -146.07(18) . . . . ?
C2 O2 C7 C9 89.4(2) . . . . ?
C10A O3 C10 C11 48.3(6) . . . . ?
C3 O3 C10 C11 159.0(3) . . . . ?
O3 C10 C11 C16 -35.6(5) . . . . ?
O3 C10 C11 C12 147.1(4) . . . . ?
C16 C11 C12 C13 -2.7(8) . . . . ?
C10 C11 C12 C13 174.7(4) . . . . ?
C11 C12 C13 C14 1.6(9) . . . . ?
C12 C13 C14 C15 0.3(11) . . . . ?
C13 C14 C15 C16 -1.1(11) . . . . ?
C12 C11 C16 C15 1.9(8) . . . . ?
C10 C11 C16 C15 -175.4(4) . . . . ?
C14 C15 C16 C11 -0.1(9) . . . . ?
C10 O3 C10A C11A -52.0(10) . . . . ?
C3 O3 C10A C11A -158.7(9) . . . . ?
O3 C10A C11A C12A 44.9(14) . . . . ?
O3 C10A C11A C16A -134.4(14) . . . . ?
C16A C11A C12A C13A -5(2) . . . . ?
C10A C11A C12A C13A 175.9(15) . . . . ?
C11A C12A C13A C14A 4(3) . . . . ?
C12A C13A C14A C15A -3(4) . . . . ?
C13A C14A C15A C16A 2(4) . . . . ?
C12A C11A C16A C15A 3(3) . . . . ?
C10A C11A C16A C15A -177.4(19) . . . . ?
C14A C15A C16A C11A -2(4) . . . . ?
C6 O6 C17 C18 -61.0(2) . . . . ?
O6 C17 C18 C19 -69.0(3) . . . . ?
O6 C17 C18 C23 108.9(2) . . . . ?
C23 C18 C19 C20 1.0(3) . . . . ?
C17 C18 C19 C20 178.9(2) . . . . ?
C18 C19 C20 C21 -0.5(4) . . . . ?
C19 C20 C21 C22 -0.6(4) . . . . ?
C20 C21 C22 C23 1.0(4) . . . . ?
C19 C18 C23 C22 -0.6(4) . . . . ?
C17 C18 C23 C22 -178.5(2) . . . . ?
C21 C22 C23 C18 -0.4(4) . . . . ?
